data_4109829
loop_
_publ_author_name
'Ilia Korboukh'
'Praveen Kumar'
'Steven M. Weinreb'

_publ_section_title
;
 Construction of Bridged and Fused Ring Systems via Intramolecular Michael
 Reactions of Vinylnitroso Compounds
;
_journal_name_full 'Journal of the American Chemical Society'
_journal_page_first 10342
_journal_page_last 10343
_journal_paper_doi 10.1021/ja074108r
_journal_volume 129
_journal_year 2007
_chemical_formula_moiety 'C14 H22 N O5'
_chemical_formula_sum 'C14 H22 N O5'
_chemical_formula_weight 284.33
_chemical_name_systematic
; 
 ? 
;
_space_group_IT_number 14
_symmetry_cell_setting monoclinic
_symmetry_space_group_name_Hall '-P 2yn'
_symmetry_space_group_name_H-M 'P 1 21/n 1'
_atom_sites_solution_hydrogens geom
_atom_sites_solution_primary direct
_atom_sites_solution_secondary difmap
_audit_creation_method SHELXL-97
_cell_angle_alpha 90.00
_cell_angle_beta 90.615(5)
_cell_angle_gamma 90.00
_cell_formula_units_Z 8
_cell_length_a 12.467(3)
_cell_length_b 15.301(4)
_cell_length_c 14.892(4)
_cell_measurement_reflns_used 7040
_cell_measurement_temperature 103(2)
_cell_measurement_theta_max 28.324
_cell_measurement_theta_min 2.501
_cell_volume 2840.6(13)
_computing_cell_refinement 'Bruker SMART'
_computing_data_collection 'Bruker SMART'
_computing_data_reduction 'Bruker SAINT'
_computing_molecular_graphics 'Bruker SHELXTL'
_computing_publication_material 'Bruker SHELXTL'
_computing_structure_refinement 'SHELXL-97 (Sheldrick, 1997)'
_computing_structure_solution 'SHELXS-97 (Sheldrick, 1990)'
_diffrn_ambient_temperature 103(2)
_diffrn_measured_fraction_theta_full 0.981
_diffrn_measured_fraction_theta_max 0.981
_diffrn_measurement_device_type 'CCD area detector'
_diffrn_measurement_method 'phi and omega scans'
_diffrn_radiation_monochromator graphite
_diffrn_radiation_source 'fine-focus sealed tube'
_diffrn_radiation_type MoK\a
_diffrn_radiation_wavelength 0.71073
_diffrn_reflns_av_R_equivalents 0.0582
_diffrn_reflns_av_sigmaI/netI 0.0754
_diffrn_reflns_limit_h_max 12
_diffrn_reflns_limit_h_min -16
_diffrn_reflns_limit_k_max 20
_diffrn_reflns_limit_k_min -20
_diffrn_reflns_limit_l_max 18
_diffrn_reflns_limit_l_min -19
_diffrn_reflns_number 21513
_diffrn_reflns_theta_full 28.34
_diffrn_reflns_theta_max 28.34
_diffrn_reflns_theta_min 1.91
_exptl_absorpt_coefficient_mu 0.100
_exptl_absorpt_correction_T_max 0.989
_exptl_absorpt_correction_T_min 0.985
_exptl_absorpt_correction_type empirical
_exptl_absorpt_process_details SADABS
_exptl_crystal_colour colorless
_exptl_crystal_density_diffrn 1.330
_exptl_crystal_description brick
_exptl_crystal_F_000 1224
_exptl_crystal_size_max 0.15
_exptl_crystal_size_mid 0.10
_exptl_crystal_size_min 0.07
_refine_diff_density_max 0.569
_refine_diff_density_min -0.580
_refine_diff_density_rms 0.083
_refine_ls_extinction_method none
_refine_ls_goodness_of_fit_ref 1.193
_refine_ls_hydrogen_treatment noref
_refine_ls_matrix_type full
_refine_ls_number_parameters 367
_refine_ls_number_reflns 6959
_refine_ls_number_restraints 0
_refine_ls_restrained_S_all 1.193
_refine_ls_R_factor_all 0.1498
_refine_ls_R_factor_gt 0.1072
_refine_ls_shift/su_max 0.000
_refine_ls_shift/su_mean 0.000
_refine_ls_structure_factor_coef Fsqd
_refine_ls_weighting_details 'calc w=1/[\s^2^(Fo^2^)+(0.0794P)^2^+4.3194P] where P=(Fo^2^+2Fc^2^)/3'
_refine_ls_weighting_scheme calc
_refine_ls_wR_factor_gt 0.2230
_refine_ls_wR_factor_ref 0.2400
_reflns_number_gt 4723
_reflns_number_total 6959
_reflns_threshold_expression >2sigma(I)
_cod_data_source_file ja074108rsi20070530_013526.cif
_cod_data_source_block ixk1s
_cod_original_cell_volume 2840.6(12)
_cod_database_code 4109829

loop_
_symmetry_equiv_pos_as_xyz
'x, y, z'
'-x+1/2, y+1/2, -z+1/2'
'-x, -y, -z'
'x-1/2, -y-1/2, z-1/2'

loop_
_atom_site_label
_atom_site_type_symbol
_atom_site_fract_x
_atom_site_fract_y
_atom_site_fract_z
_atom_site_U_iso_or_equiv
_atom_site_adp_type
_atom_site_occupancy
_atom_site_symmetry_multiplicity
_atom_site_calc_flag
_atom_site_refinement_flags
C1 C 0.7571(3) 0.2316(2) 0.4429(2) 0.0207(8) Uani 1 1 d .
H1B H 0.7425 0.2067 0.3827 0.025 Uiso 1 1 calc R
H1C H 0.7474 0.2958 0.4407 0.025 Uiso 1 1 calc R
C2 C 0.8689(3) 0.2068(2) 0.4775(2) 0.0193(8) Uani 1 1 d .
H2 H 0.9251 0.2427 0.4477 0.023 Uiso 1 1 calc R
C3 C 0.8872(3) 0.1098(3) 0.4606(3) 0.0239(8) Uani 1 1 d .
H3A H 0.9598 0.0936 0.4823 0.029 Uiso 1 1 calc R
H3B H 0.8839 0.0986 0.3951 0.029 Uiso 1 1 calc R
C4 C 0.8040(3) 0.0520(2) 0.5075(3) 0.0212(8) Uani 1 1 d .
H4A H 0.8011 -0.0056 0.4773 0.025 Uiso 1 1 calc R
H4B H 0.8272 0.0423 0.5705 0.025 Uiso 1 1 calc R
C5 C 0.6936(3) 0.0917(2) 0.5067(2) 0.0160(7) Uani 1 1 d .
C6 C 0.6858(3) 0.1894(2) 0.5148(2) 0.0137(7) Uani 1 1 d .
H6 H 0.6099 0.2101 0.5102 0.016 Uiso 1 1 calc R
C7 C 0.8629(3) 0.2288(2) 0.5784(2) 0.0162(7) Uani 1 1 d .
H7A H 0.8903 0.2885 0.5901 0.019 Uiso 1 1 calc R
H7B H 0.9057 0.1867 0.6143 0.019 Uiso 1 1 calc R
C8 C 0.7415(3) 0.2222(2) 0.6019(2) 0.0123(7) Uani 1 1 d .
C9 C 0.6965(3) 0.3118(2) 0.6274(2) 0.0147(7) Uani 1 1 d .
C10 C 0.6987(3) 0.4168(2) 0.7458(3) 0.0276(9) Uani 1 1 d .
H10A H 0.6827 0.4600 0.6980 0.033 Uiso 1 1 calc R
H10B H 0.7533 0.4424 0.7868 0.033 Uiso 1 1 calc R
C11 C 0.5983(3) 0.3975(3) 0.7972(3) 0.0317(10) Uani 1 1 d .
H11A H 0.5437 0.3733 0.7563 0.048 Uiso 1 1 calc R
H11B H 0.5713 0.4515 0.8241 0.048 Uiso 1 1 calc R
H11C H 0.6143 0.3550 0.8447 0.048 Uiso 1 1 calc R
C12 C 0.7184(3) 0.1640(2) 0.6823(2) 0.0143(7) Uani 1 1 d .
C13 C 0.5777(3) 0.1178(3) 0.7773(3) 0.0271(9) Uani 1 1 d .
H13A H 0.6098 0.1424 0.8329 0.032 Uiso 1 1 calc R
H13B H 0.6000 0.0560 0.7722 0.032 Uiso 1 1 calc R
C14 C 0.4586(3) 0.1241(3) 0.7804(3) 0.0293(9) Uani 1 1 d .
H14A H 0.4375 0.1853 0.7882 0.044 Uiso 1 1 calc R
H14B H 0.4321 0.0894 0.8308 0.044 Uiso 1 1 calc R
H14C H 0.4277 0.1017 0.7241 0.044 Uiso 1 1 calc R
C15 C 0.7762(3) 0.2222(3) -0.0484(2) 0.0230(8) Uani 1 1 d .
H15A H 0.7725 0.1972 -0.1097 0.028 Uiso 1 1 calc R
H15B H 0.7701 0.2866 -0.0520 0.028 Uiso 1 1 calc R
C16 C 0.8778(3) 0.1943(2) 0.0011(2) 0.0218(8) Uani 1 1 d .
H16 H 0.9409 0.2285 -0.0205 0.026 Uiso 1 1 calc R
C17 C 0.8957(3) 0.0969(3) -0.0131(3) 0.0251(9) Uani 1 1 d .
H17A H 0.9624 0.0791 0.0185 0.030 Uiso 1 1 calc R
H17B H 0.9053 0.0856 -0.0780 0.030 Uiso 1 1 calc R
C18 C 0.8018(3) 0.0411(2) 0.0213(3) 0.0218(8) Uani 1 1 d .
H18A H 0.8017 -0.0158 -0.0105 0.026 Uiso 1 1 calc R
H18B H 0.8129 0.0293 0.0861 0.026 Uiso 1 1 calc R
C19 C 0.6950(3) 0.0843(2) 0.0077(2) 0.0157(7) Uani 1 1 d .
C20 C 0.6903(3) 0.1829(2) 0.0125(2) 0.0168(7) Uani 1 1 d .
H20 H 0.6172 0.2054 -0.0031 0.020 Uiso 1 1 calc R
C21 C 0.8532(3) 0.2174(2) 0.0994(2) 0.0178(7) Uani 1 1 d .
H21A H 0.8814 0.2761 0.1147 0.021 Uiso 1 1 calc R
H21B H 0.8859 0.1741 0.1408 0.021 Uiso 1 1 calc R
C22 C 0.7285(3) 0.2156(2) 0.1059(2) 0.0150(7) Uani 1 1 d .
C23 C 0.6837(3) 0.3073(2) 0.1232(3) 0.0188(7) Uani 1 1 d .
C24 C 0.6782(3) 0.4194(2) 0.2347(3) 0.0309(10) Uani 1 1 d .
H24A H 0.6687 0.4580 0.1818 0.037 Uiso 1 1 calc R
H24B H 0.7334 0.4456 0.2745 0.037 Uiso 1 1 calc R
C25 C 0.5747(3) 0.4127(3) 0.2837(3) 0.0323(10) Uani 1 1 d .
H25A H 0.5185 0.3914 0.2427 0.048 Uiso 1 1 calc R
H25B H 0.5547 0.4704 0.3066 0.048 Uiso 1 1 calc R
H25C H 0.5829 0.3719 0.3341 0.048 Uiso 1 1 calc R
C26 C 0.6855(3) 0.1580(2) 0.1810(2) 0.0164(7) Uani 1 1 d .
C27 C 0.5186(4) 0.1147(3) 0.2463(3) 0.0322(10) Uani 1 1 d .
H27A H 0.5656 0.0699 0.2742 0.039 Uiso 1 1 calc R
H27B H 0.4578 0.0844 0.2164 0.039 Uiso 1 1 calc R
C28 C 0.4774(3) 0.1740(3) 0.3166(3) 0.0281(9) Uani 1 1 d .
H28A H 0.5378 0.2000 0.3497 0.042 Uiso 1 1 calc R
H28B H 0.4326 0.1408 0.3582 0.042 Uiso 1 1 calc R
H28C H 0.4345 0.2204 0.2885 0.042 Uiso 1 1 calc R
N1 N 0.6063(2) 0.04967(19) 0.5012(2) 0.0194(7) Uani 1 1 d .
H1A H 0.5430 0.0750 0.5029 0.023 Uiso 1 1 calc R
N2 N 0.6066(2) 0.04498(18) -0.00337(19) 0.0159(6) Uani 1 1 d .
H2A H 0.5445 0.0721 -0.0080 0.019 Uiso 1 1 calc R
O1 O 0.6196(2) -0.04165(17) 0.4923(2) 0.0300(7) Uani 1 1 d .
H1 H 0.5592 -0.0656 0.4874 0.045 Uiso 1 1 calc R
O2 O 0.61353(19) 0.16676(16) 0.69987(16) 0.0177(5) Uani 1 1 d .
O3 O 0.7821(2) 0.12183(16) 0.72455(17) 0.0222(6) Uani 1 1 d .
O4 O 0.7407(2) 0.33676(16) 0.70567(17) 0.0207(6) Uani 1 1 d .
O5 O 0.6313(2) 0.35278(16) 0.58618(18) 0.0227(6) Uani 1 1 d .
O6 O 0.6172(2) -0.04694(16) -0.00743(19) 0.0242(6) Uani 1 1 d .
H6A H 0.5561 -0.0701 -0.0067 0.036 Uiso 1 1 calc R
O7 O 0.7375(2) 0.11439(18) 0.23114(18) 0.0279(6) Uani 1 1 d .
O8 O 0.5786(2) 0.16400(17) 0.18027(18) 0.0241(6) Uani 1 1 d .
O9 O 0.6297(2) 0.34882(17) 0.0724(2) 0.0281(6) Uani 1 1 d .
O10 O 0.7140(2) 0.33312(16) 0.20516(18) 0.0248(6) Uani 1 1 d .

loop_
_atom_site_aniso_label
_atom_site_aniso_U_11
_atom_site_aniso_U_22
_atom_site_aniso_U_33
_atom_site_aniso_U_23
_atom_site_aniso_U_13
_atom_site_aniso_U_12
C1 0.0219(19) 0.0230(19) 0.0173(18) 0.0035(14) -0.0020(14) -0.0067(15)
C2 0.0192(18) 0.0242(19) 0.0145(17) -0.0001(14) 0.0036(14) -0.0097(14)
C3 0.0198(19) 0.029(2) 0.023(2) -0.0083(16) 0.0036(15) -0.0024(16)
C4 0.0217(19) 0.0140(17) 0.028(2) -0.0057(15) -0.0011(15) -0.0003(14)
C5 0.0181(17) 0.0165(17) 0.0133(17) -0.0025(13) -0.0014(13) -0.0010(14)
C6 0.0120(16) 0.0147(16) 0.0145(17) -0.0008(13) -0.0018(13) -0.0015(12)
C7 0.0154(17) 0.0160(17) 0.0171(18) -0.0011(13) 0.0025(13) -0.0033(13)
C8 0.0108(15) 0.0107(15) 0.0154(17) -0.0008(12) 0.0000(12) 0.0010(12)
C9 0.0159(16) 0.0077(15) 0.0206(18) 0.0037(13) 0.0061(14) -0.0053(12)
C10 0.030(2) 0.0162(18) 0.037(2) -0.0125(17) 0.0026(17) 0.0026(16)
C11 0.028(2) 0.031(2) 0.036(2) -0.0117(19) 0.0026(18) 0.0050(17)
C12 0.0172(16) 0.0094(15) 0.0162(17) -0.0044(13) 0.0006(13) -0.0021(13)
C13 0.028(2) 0.029(2) 0.025(2) 0.0155(17) -0.0014(16) -0.0093(17)
C14 0.028(2) 0.032(2) 0.028(2) 0.0120(18) 0.0098(17) 0.0009(17)
C15 0.0206(19) 0.031(2) 0.0171(18) 0.0029(15) 0.0016(14) -0.0101(16)
C16 0.0156(17) 0.027(2) 0.023(2) -0.0056(15) 0.0053(15) -0.0099(15)
C17 0.0189(18) 0.028(2) 0.028(2) -0.0166(17) 0.0077(15) -0.0018(15)
C18 0.0186(18) 0.0206(19) 0.026(2) -0.0099(15) 0.0029(15) -0.0012(14)
C19 0.0178(17) 0.0197(17) 0.0096(16) -0.0028(13) 0.0020(13) -0.0016(14)
C20 0.0142(16) 0.0194(18) 0.0166(18) 0.0025(14) 0.0006(13) -0.0030(13)
C21 0.0129(16) 0.0177(17) 0.0226(19) -0.0057(14) -0.0004(14) -0.0018(13)
C22 0.0162(17) 0.0138(16) 0.0150(17) -0.0018(13) 0.0011(13) 0.0006(13)
C23 0.0143(16) 0.0146(17) 0.028(2) 0.0006(15) 0.0065(14) -0.0029(13)
C24 0.037(2) 0.0113(18) 0.045(3) -0.0102(17) 0.0109(19) 0.0021(16)
C25 0.029(2) 0.023(2) 0.045(3) -0.0140(19) 0.0018(19) 0.0048(17)
C26 0.0270(19) 0.0078(15) 0.0144(17) -0.0049(13) 0.0048(14) 0.0017(13)
C27 0.039(2) 0.0173(19) 0.041(3) 0.0084(17) 0.016(2) -0.0060(17)
C28 0.027(2) 0.036(2) 0.021(2) 0.0050(17) 0.0044(16) -0.0019(17)
N1 0.0184(15) 0.0133(14) 0.0267(17) -0.0038(12) 0.0008(13) 0.0013(12)
N2 0.0157(14) 0.0148(14) 0.0173(15) 0.0007(11) 0.0008(11) -0.0010(11)
O1 0.0257(15) 0.0150(13) 0.0492(19) -0.0048(12) 0.0005(13) -0.0056(11)
O2 0.0185(12) 0.0181(12) 0.0165(13) 0.0089(10) 0.0010(10) -0.0014(10)
O3 0.0231(13) 0.0181(13) 0.0254(14) 0.0052(11) -0.0012(11) 0.0033(11)
O4 0.0248(13) 0.0129(12) 0.0243(14) -0.0074(10) -0.0002(11) 0.0004(10)
O5 0.0228(13) 0.0146(13) 0.0306(15) 0.0059(11) -0.0010(11) 0.0021(10)
O6 0.0214(13) 0.0146(13) 0.0367(16) -0.0038(11) 0.0046(12) -0.0054(10)
O7 0.0384(16) 0.0238(14) 0.0214(14) 0.0053(11) -0.0027(12) 0.0066(12)
O8 0.0242(14) 0.0185(13) 0.0300(15) 0.0066(11) 0.0129(11) 0.0022(11)
O9 0.0268(15) 0.0152(13) 0.0424(17) 0.0065(12) -0.0027(13) 0.0014(11)
O10 0.0310(15) 0.0140(13) 0.0294(15) -0.0067(11) 0.0044(12) 0.0026(11)

loop_
_atom_type_symbol
_atom_type_description
_atom_type_scat_dispersion_real
_atom_type_scat_dispersion_imag
_atom_type_scat_source
C C 0.0033 0.0016 'International Tables Vol C Tables 4.2.6.8 and 6.1.1.4'
H H 0.0000 0.0000 'International Tables Vol C Tables 4.2.6.8 and 6.1.1.4'
N N 0.0061 0.0033 'International Tables Vol C Tables 4.2.6.8 and 6.1.1.4'
O O 0.0106 0.0060 'International Tables Vol C Tables 4.2.6.8 and 6.1.1.4'

loop_
_geom_angle_atom_site_label_1
_geom_angle_atom_site_label_2
_geom_angle_atom_site_label_3
_geom_angle
C2 C1 C6 101.1(3)
C2 C1 H1B 111.6
C6 C1 H1B 111.6
C2 C1 H1C 111.6
C6 C1 H1C 111.6
H1B C1 H1C 109.4
C3 C2 C1 108.9(3)
C3 C2 C7 112.5(3)
C1 C2 C7 102.8(3)
C3 C2 H2 110.8
C1 C2 H2 110.8
C7 C2 H2 110.8
C2 C3 C4 112.4(3)
C2 C3 H3A 109.1
C4 C3 H3A 109.1
C2 C3 H3B 109.1
C4 C3 H3B 109.1
H3A C3 H3B 107.8
C5 C4 C3 112.7(3)
C5 C4 H4A 109.0
C3 C4 H4A 109.0
C5 C4 H4B 109.0
C3 C4 H4B 109.0
H4A C4 H4B 107.8
N1 C5 C6 117.0(3)
N1 C5 C4 125.6(3)
C6 C5 C4 117.4(3)
C5 C6 C1 108.8(3)
C5 C6 C8 111.1(3)
C1 C6 C8 100.9(3)
C5 C6 H6 111.8
C1 C6 H6 111.8
C8 C6 H6 111.8
C2 C7 C8 105.2(3)
C2 C7 H7A 110.7
C8 C7 H7A 110.7
C2 C7 H7B 110.7
C8 C7 H7B 110.7
H7A C7 H7B 108.8
C12 C8 C9 104.8(3)
C12 C8 C6 112.5(3)
C9 C8 C6 109.6(3)
C12 C8 C7 114.0(3)
C9 C8 C7 110.9(3)
C6 C8 C7 105.1(3)
O5 C9 O4 124.8(3)
O5 C9 C8 126.4(3)
O4 C9 C8 108.9(3)
O4 C10 C11 110.3(3)
O4 C10 H10A 109.6
C11 C10 H10A 109.6
O4 C10 H10B 109.6
C11 C10 H10B 109.6
H10A C10 H10B 108.1
C10 C11 H11A 109.5
C10 C11 H11B 109.5
H11A C11 H11B 109.5
C10 C11 H11C 109.5
H11A C11 H11C 109.5
H11B C11 H11C 109.5
O3 C12 O2 124.0(3)
O3 C12 C8 126.8(3)
O2 C12 C8 109.2(3)
O2 C13 C14 107.9(3)
O2 C13 H13A 110.1
C14 C13 H13A 110.1
O2 C13 H13B 110.1
C14 C13 H13B 110.1
H13A C13 H13B 108.4
C13 C14 H14A 109.5
C13 C14 H14B 109.5
H14A C14 H14B 109.5
C13 C14 H14C 109.5
H14A C14 H14C 109.5
H14B C14 H14C 109.5
C16 C15 C20 100.8(3)
C16 C15 H15A 111.6
C20 C15 H15A 111.6
C16 C15 H15B 111.6
C20 C15 H15B 111.6
H15A C15 H15B 109.4
C15 C16 C17 109.2(3)
C15 C16 C21 102.9(3)
C17 C16 C21 112.8(3)
C15 C16 H16 110.5
C17 C16 H16 110.5
C21 C16 H16 110.5
C16 C17 C18 112.6(3)
C16 C17 H17A 109.1
C18 C17 H17A 109.1
C16 C17 H17B 109.1
C18 C17 H17B 109.1
H17A C17 H17B 107.8
C19 C18 C17 112.7(3)
C19 C18 H18A 109.0
C17 C18 H18A 109.0
C19 C18 H18B 109.0
C17 C18 H18B 109.0
H18A C18 H18B 107.8
N2 C19 C18 125.4(3)
N2 C19 C20 116.6(3)
C18 C19 C20 118.0(3)
C19 C20 C15 109.6(3)
C19 C20 C22 110.7(3)
C15 C20 C22 101.3(3)
C19 C20 H20 111.6
C15 C20 H20 111.6
C22 C20 H20 111.6
C16 C21 C22 105.3(3)
C16 C21 H21A 110.7
C22 C21 H21A 110.7
C16 C21 H21B 110.7
C22 C21 H21B 110.7
H21A C21 H21B 108.8
C26 C22 C23 105.9(3)
C26 C22 C20 111.4(3)
C23 C22 C20 109.7(3)
C26 C22 C21 114.5(3)
C23 C22 C21 111.1(3)
C20 C22 C21 104.3(3)
O9 C23 O10 125.2(3)
O9 C23 C22 125.9(3)
O10 C23 C22 108.9(3)
O10 C24 C25 110.7(3)
O10 C24 H24A 109.5
C25 C24 H24A 109.5
O10 C24 H24B 109.5
C25 C24 H24B 109.5
H24A C24 H24B 108.1
C24 C25 H25A 109.5
C24 C25 H25B 109.5
H25A C25 H25B 109.5
C24 C25 H25C 109.5
H25A C25 H25C 109.5
H25B C25 H25C 109.5
O7 C26 O8 125.5(3)
O7 C26 C22 126.2(3)
O8 C26 C22 108.2(3)
O8 C27 C28 110.2(3)
O8 C27 H27A 109.6
C28 C27 H27A 109.6
O8 C27 H27B 109.6
C28 C27 H27B 109.6
H27A C27 H27B 108.1
C27 C28 H28A 109.5
C27 C28 H28B 109.5
H28A C28 H28B 109.5
C27 C28 H28C 109.5
H28A C28 H28C 109.5
H28B C28 H28C 109.5
C5 N1 O1 114.0(3)
C5 N1 H1A 123.0
O1 N1 H1A 123.0
C19 N2 O6 113.4(3)
C19 N2 H2A 123.3
O6 N2 H2A 123.3
N1 O1 H1 109.5
C12 O2 C13 116.7(3)
C9 O4 C10 116.7(3)
N2 O6 H6A 109.5
C26 O8 C27 118.7(3)
C23 O10 C24 117.3(3)

loop_
_geom_bond_atom_site_label_1
_geom_bond_atom_site_label_2
_geom_bond_distance
C1 C2 1.529(5)
C1 C6 1.541(5)
C1 H1B 0.9900
C1 H1C 0.9900
C2 C3 1.523(5)
C2 C7 1.541(5)
C2 H2 1.0000
C3 C4 1.536(5)
C3 H3A 0.9900
C3 H3B 0.9900
C4 C5 1.505(5)
C4 H4A 0.9900
C4 H4B 0.9900
C5 N1 1.266(4)
C5 C6 1.503(5)
C6 C8 1.548(4)
C6 H6 1.0000
C7 C8 1.561(5)
C7 H7A 0.9900
C7 H7B 0.9900
C8 C12 1.521(5)
C8 C9 1.531(4)
C9 O5 1.192(4)
C9 O4 1.339(4)
C10 O4 1.462(4)
C10 C11 1.504(6)
C10 H10A 0.9900
C10 H10B 0.9900
C11 H11A 0.9800
C11 H11B 0.9800
C11 H11C 0.9800
C12 O3 1.197(4)
C12 O2 1.337(4)
C13 O2 1.449(4)
C13 C14 1.490(5)
C13 H13A 0.9900
C13 H13B 0.9900
C14 H14A 0.9800
C14 H14B 0.9800
C14 H14C 0.9800
C15 C16 1.520(5)
C15 C20 1.533(5)
C15 H15A 0.9900
C15 H15B 0.9900
C16 C17 1.522(5)
C16 C21 1.541(5)
C16 H16 1.0000
C17 C18 1.541(5)
C17 H17A 0.9900
C17 H17B 0.9900
C18 C19 1.499(5)
C18 H18A 0.9900
C18 H18B 0.9900
C19 N2 1.266(4)
C19 C20 1.511(5)
C20 C22 1.549(5)
C20 H20 1.0000
C21 C22 1.559(5)
C21 H21A 0.9900
C21 H21B 0.9900
C22 C26 1.525(5)
C22 C23 1.533(5)
C23 O9 1.191(4)
C23 O10 1.333(5)
C24 O10 1.462(4)
C24 C25 1.493(6)
C24 H24A 0.9900
C24 H24B 0.9900
C25 H25A 0.9800
C25 H25B 0.9800
C25 H25C 0.9800
C26 O7 1.188(4)
C26 O8 1.336(4)
C27 O8 1.454(4)
C27 C28 1.481(6)
C27 H27A 0.9900
C27 H27B 0.9900
C28 H28A 0.9800
C28 H28B 0.9800
C28 H28C 0.9800
N1 O1 1.414(4)
N1 H1A 0.8800
N2 O6 1.414(4)
N2 H2A 0.8800
O1 H1 0.8400
O6 H6A 0.8400

loop_
_geom_torsion_atom_site_label_1
_geom_torsion_atom_site_label_2
_geom_torsion_atom_site_label_3
_geom_torsion_atom_site_label_4
_geom_torsion
C6 C1 C2 C3 73.3(3)
C6 C1 C2 C7 -46.2(3)
C1 C2 C3 C4 -59.5(4)
C7 C2 C3 C4 53.8(4)
C2 C3 C4 C5 37.3(4)
C3 C4 C5 N1 146.0(4)
C3 C4 C5 C6 -35.3(4)
N1 C5 C6 C1 -128.4(3)
C4 C5 C6 C1 52.8(4)
N1 C5 C6 C8 121.3(3)
C4 C5 C6 C8 -57.5(4)
C2 C1 C6 C5 -68.5(3)
C2 C1 C6 C8 48.5(3)
C3 C2 C7 C8 -91.4(3)
C1 C2 C7 C8 25.6(3)
C5 C6 C8 C12 -41.7(4)
C1 C6 C8 C12 -157.0(3)
C5 C6 C8 C9 -157.9(3)
C1 C6 C8 C9 86.9(3)
C5 C6 C8 C7 82.9(3)
C1 C6 C8 C7 -32.4(3)
C2 C7 C8 C12 128.1(3)
C2 C7 C8 C9 -113.9(3)
C2 C7 C8 C6 4.4(3)
C12 C8 C9 O5 -123.4(4)
C6 C8 C9 O5 -2.4(5)
C7 C8 C9 O5 113.2(4)
C12 C8 C9 O4 55.3(3)
C6 C8 C9 O4 176.3(3)
C7 C8 C9 O4 -68.2(3)
C9 C8 C12 O3 -124.8(4)
C6 C8 C12 O3 116.2(4)
C7 C8 C12 O3 -3.4(5)
C9 C8 C12 O2 55.0(3)
C6 C8 C12 O2 -64.0(3)
C7 C8 C12 O2 176.5(3)
C20 C15 C16 C17 73.8(4)
C20 C15 C16 C21 -46.3(3)
C15 C16 C17 C18 -59.5(4)
C21 C16 C17 C18 54.3(4)
C16 C17 C18 C19 35.5(4)
C17 C18 C19 N2 151.5(3)
C17 C18 C19 C20 -32.2(4)
N2 C19 C20 C15 -132.8(3)
C18 C19 C20 C15 50.5(4)
N2 C19 C20 C22 116.3(3)
C18 C19 C20 C22 -60.3(4)
C16 C15 C20 C19 -67.7(3)
C16 C15 C20 C22 49.3(3)
C15 C16 C21 C22 25.3(4)
C17 C16 C21 C22 -92.3(3)
C19 C20 C22 C26 -41.1(4)
C15 C20 C22 C26 -157.2(3)
C19 C20 C22 C23 -158.0(3)
C15 C20 C22 C23 85.9(3)
C19 C20 C22 C21 82.9(3)
C15 C20 C22 C21 -33.2(3)
C16 C21 C22 C26 127.1(3)
C16 C21 C22 C23 -113.0(3)
C16 C21 C22 C20 5.1(4)
C26 C22 C23 O9 -122.0(4)
C20 C22 C23 O9 -1.7(5)
C21 C22 C23 O9 113.2(4)
C26 C22 C23 O10 57.4(3)
C20 C22 C23 O10 177.7(3)
C21 C22 C23 O10 -67.5(4)
C23 C22 C26 O7 -124.9(4)
C20 C22 C26 O7 116.0(4)
C21 C22 C26 O7 -2.1(5)
C23 C22 C26 O8 55.8(3)
C20 C22 C26 O8 -63.4(3)
C21 C22 C26 O8 178.5(3)
C6 C5 N1 O1 179.0(3)
C4 C5 N1 O1 -2.2(5)
C18 C19 N2 O6 -3.7(5)
C20 C19 N2 O6 179.9(3)
O3 C12 O2 C13 2.5(5)
C8 C12 O2 C13 -177.4(3)
C14 C13 O2 C12 -175.7(3)
O5 C9 O4 C10 5.1(5)
C8 C9 O4 C10 -173.6(3)
C11 C10 O4 C9 82.7(4)
O7 C26 O8 C27 0.8(5)
C22 C26 O8 C27 -179.9(3)
C28 C27 O8 C26 105.8(4)
O9 C23 O10 C24 -0.2(5)
C22 C23 O10 C24 -179.6(3)
C25 C24 O10 C23 91.9(4)
